data_1571436
loop_
_publ_author_name
'Murphy, Jennifer N.'
'Kobti, Joy-Lynn'
'Dao, Michelle'
'Wear, Darcy'
'Okoko, Michael'
'Pandey, Siyaram'
'Vukotic, V. Nicholas'

_publ_section_title
;
 Therapeutic coordination polymers: tailoring drug release through
 metal-ligand interactions.
;
_journal_issue 19
_journal_name_full 'Chemical science'
_journal_page_first 7041
_journal_page_last 7050
_journal_paper_doi 10.1039/d4sc00732h
_journal_volume 15
_journal_year 2024
_chemical_formula_moiety 'C40 H38 Cl4 N6 O4 Zn, C H4 O'
_chemical_formula_sum 'C41 H42 Cl4 N6 O5 Zn'
_chemical_formula_weight 905.97
_space_group_crystal_system monoclinic
_space_group_IT_number 14
_space_group_name_Hall '-P 2yn'
_space_group_name_H-M_alt 'P 1 21/n 1'
_atom_sites_solution_hydrogens mixed
_atom_sites_solution_primary dual
_audit_creation_date 2020-02-18
_audit_creation_method
;
Olex2 1.2
(compiled 2018.05.29 svn.r3508 for OlexSys, GUI svn.r5506)
;
_audit_update_record
;
2023-01-25 deposited with the CCDC.	2024-04-11 downloaded from the CCDC.
;
_cell_angle_alpha 90
_cell_angle_beta 97.599(2)
_cell_angle_gamma 90
_cell_formula_units_Z 4
_cell_length_a 14.7461(3)
_cell_length_b 14.5959(3)
_cell_length_c 19.2358(3)
_cell_measurement_reflns_used 75342
_cell_measurement_temperature 170
_cell_measurement_theta_max 78.7240
_cell_measurement_theta_min 2.3640
_cell_volume 4103.81(14)
_computing_cell_refinement 'CrysAlisPro 1.171.40.53 (Rigaku OD, 2019)'
_computing_data_collection 'CrysAlisPro 1.171.40.53 (Rigaku OD, 2019)'
_computing_data_reduction 'CrysAlisPro 1.171.40.53 (Rigaku OD, 2019)'
_computing_molecular_graphics 'Olex2 (Dolomanov et al., 2009)'
_computing_publication_material 'Olex2 (Dolomanov et al., 2009)'
_computing_structure_refinement 'ShelXL (Sheldrick, 2015)'
_computing_structure_solution 'ShelXT (Sheldrick, 2015)'
_diffrn_ambient_temperature 170
_diffrn_detector 'CCD plate'
_diffrn_measured_fraction_theta_full 1.000
_diffrn_measured_fraction_theta_max 1.000
_diffrn_measurement_details
;
List of Runs (angles in degrees, time in seconds):

  # Type    Start    End  Width  t~exp~   \w     \q     \k     \f   Frames
#--------------------------------------------------------------------------
  1  \w   -136.76 -25.76   1.00    8.00    -- -105.12  83.74-109.95  111
  2  \w    176.08 271.08   1.00    8.00    -- -105.12 -59.25 -59.92   95
  3  \w    176.08 271.08   1.00    8.00    -- -105.12 -59.25 140.08   95
  4  \f   -339.92  20.08   1.00    8.00 -57.79 -75.12 -59.25    --   360
  5  \w    176.08 271.08   1.00    8.00    -- -105.12 -59.25  60.08   95
  6  \w   -136.76 -25.76   1.00    8.00    -- -105.12  83.74  50.05  111
  7  \w    176.08 271.08   1.00    8.00    -- -105.12 -59.25 -19.92   95
  8  \w    -26.23  72.77   1.00    8.00    --   50.69 -83.74  29.95   99
  9  \w    176.08 271.08   1.00    8.00    -- -105.12 -59.25-179.92   95
 10  \w    176.08 271.08   1.00    8.00    -- -105.12 -59.25  20.08   95
 11  \w      3.93  99.93   1.00    8.00    --   20.69  59.25  69.92   96
 12  \w    176.08 271.08   1.00    8.00    -- -105.12 -59.25 100.08   95
 13  \w    176.08 272.08   1.00    8.00    -- -105.12 -59.25 -99.92   96
 14  \w    -26.23  72.77   1.00    8.00    --   50.69 -83.74-126.05   99
 15  \w   -136.76 -25.76   1.00    8.00    -- -105.12  83.74 170.05  111
 16  \w     18.93 114.93   1.00    8.00    --   35.69  59.25 159.92   96
 17  \w   -136.76 -25.76   1.00    8.00    -- -105.12  83.74  10.05  111
 18  \f   -339.92  20.08   1.00    8.00 -87.79-105.12 -59.25    --   360
 19  \w   -136.76 -25.76   1.00    8.00    -- -105.12  83.74 130.05  111
 20  \w   -136.76 -25.76   1.00    8.00    -- -105.12  83.74 -29.95  111
 21  \w     33.93 129.93   1.00    8.00    --   50.69  59.25 -74.08   96
 22  \w   -136.76 -25.76   1.00    8.00    -- -105.12  83.74  90.05  111
 23  \w   -136.76 -25.76   1.00    8.00    -- -105.12  83.74 -69.95  111
 24  \w   -136.76 -25.76   1.00    8.00    -- -105.12  83.74-149.95  111
 25  \w      3.93  99.93   1.00    8.00    --   20.69  59.25-110.08   96
 26  \f    -10.27 349.73   1.00    8.00 -25.56-105.12  31.50    --   360
 27  \f   -339.92  20.08   1.00    8.00 -72.79 -90.12 -59.25    --   360
 28  \w     33.93 129.93   1.00    8.00    --   50.69  59.25 -20.08   96
 29  \f   -349.73  10.27   1.00    8.00 -96.36-105.12 -31.50    --   360
 30  \w     33.93 129.93   1.00    8.00    --   50.69  59.25-176.08   96
 31  \w     33.93 129.93   1.00    8.00    --   50.69  59.25-125.08   96
 32  \w     33.93 129.93   1.00    8.00    --   50.69  59.25  30.92   96
 33  \w     33.93 129.93   1.00    8.00    --   50.69  59.25  81.92   96
 34  \w      3.93  99.93   1.00    8.00    --   20.69  59.25 -20.08   96
 35  \w     33.93 129.93   1.00    8.00    --   50.69  59.25 132.92   96
 36  \w     43.36 138.36   1.00    8.00    --   60.12  59.25-110.08   95
 37  \w     43.36 138.36   1.00    8.00    --   60.12  59.25 -20.08   95
 38  \w    -26.23  72.77   1.00    8.00    --   50.69 -83.74 131.95   99
 39  \w     43.36 138.36   1.00    8.00    --   60.12  59.25  69.92   95
 40  \w     18.93 114.93   1.00    8.00    --   35.69  59.25 -20.08   96
 41  \w    191.08 286.08   1.00    8.00    --  -90.12 -59.25-159.92   95
 42  \w    191.08 286.08   1.00    8.00    --  -90.12 -59.25 110.08   95
 43  \w    191.08 286.08   1.00    8.00    --  -90.12 -59.25  20.08   95
 44  \w    191.08 287.08   1.00    8.00    --  -90.12 -59.25 -69.92   96
 45  \w    -26.23  72.77   1.00    8.00    --   50.69 -83.74  80.95   99
 46  \w     18.93 114.93   1.00    8.00    --   35.69  59.25  69.92   96
 47  \w     18.93 114.93   1.00    8.00    --   35.69  59.25-110.08   96
 48  \w     43.36 138.36   1.00    8.00    --   60.12  59.25 159.92   95
 49  \w    206.08 301.08   1.00    8.00    --  -75.12 -59.25 110.08   95
 50  \w      3.93  99.93   1.00    8.00    --   20.69  59.25 159.92   96
 51  \w    206.08 301.08   1.00    8.00    --  -75.12 -59.25-159.92   95
 52  \w    206.08 301.08   1.00    8.00    --  -75.12 -59.25  20.08   95
 53  \f    -20.08 339.92   1.00    8.00  33.24  50.69  59.25    --   360
 54  \w    206.08 301.08   1.00    8.00    --  -75.12 -59.25 -69.92   95
 55  \f    -10.27 349.73   1.00    8.00  42.06  50.69  31.50    --   360
;
_diffrn_measurement_device 'abstract diffractometer'
_diffrn_measurement_device_type 'Saxi-CrysAlisPro-abstract goniometer imported SAXI images'
_diffrn_measurement_method '\w and \f scans'
_diffrn_orient_matrix_type 'CrysAlisPro convention (1999,Acta A55,543-557)'
_diffrn_orient_matrix_UB_11 -0.0161702000
_diffrn_orient_matrix_UB_12 -0.0328216000
_diffrn_orient_matrix_UB_13 -0.0767294000
_diffrn_orient_matrix_UB_21 0.0297899000
_diffrn_orient_matrix_UB_22 0.0945288000
_diffrn_orient_matrix_UB_23 -0.0244427000
_diffrn_orient_matrix_UB_31 0.0998480000
_diffrn_orient_matrix_UB_32 -0.0335742000
_diffrn_orient_matrix_UB_33 0.0061467000
_diffrn_radiation_monochromator graphite
_diffrn_radiation_probe x-ray
_diffrn_radiation_type CuK\a
_diffrn_radiation_wavelength 1.54184
_diffrn_reflns_av_R_equivalents 0.1159
_diffrn_reflns_av_unetI/netI 0.0259
_diffrn_reflns_Laue_measured_fraction_full 1.000
_diffrn_reflns_Laue_measured_fraction_max 1.000
_diffrn_reflns_limit_h_max 18
_diffrn_reflns_limit_h_min -17
_diffrn_reflns_limit_k_max 18
_diffrn_reflns_limit_k_min -18
_diffrn_reflns_limit_l_max 24
_diffrn_reflns_limit_l_min -24
_diffrn_reflns_number 226781
_diffrn_reflns_point_group_measured_fraction_full 1.000
_diffrn_reflns_point_group_measured_fraction_max 1.000
_diffrn_reflns_theta_full 67.684
_diffrn_reflns_theta_max 74.498
_diffrn_reflns_theta_min 3.559
_diffrn_source 'fine-focus sealed X-ray tube'
_diffrn_source_type 'Enhance (Cu) X-ray Source'
_exptl_absorpt_coefficient_mu 3.657
_exptl_absorpt_correction_T_max 1.00000
_exptl_absorpt_correction_T_min 0.41151
_exptl_absorpt_correction_type multi-scan
_exptl_absorpt_process_details
;
CrysAlisPro 1.171.40.53 (Rigaku Oxford Diffraction, 2019)
Empirical absorption correction using spherical harmonics,
 implemented in SCALE3 ABSPACK scaling algorithm.
;
_exptl_crystal_colour 'clear light yellow'
_exptl_crystal_colour_lustre clear
_exptl_crystal_colour_modifier light
_exptl_crystal_colour_primary yellow
_exptl_crystal_density_diffrn 1.466
_exptl_crystal_description prism
_exptl_crystal_F_000 1872
_exptl_crystal_size_max 0.4
_exptl_crystal_size_mid 0.4
_exptl_crystal_size_min 0.2
_refine_diff_density_max 0.454
_refine_diff_density_min -0.831
_refine_diff_density_rms 0.109
_refine_ls_extinction_method none
_refine_ls_goodness_of_fit_ref 1.027
_refine_ls_hydrogen_treatment mixed
_refine_ls_matrix_type full
_refine_ls_number_parameters 524
_refine_ls_number_reflns 8387
_refine_ls_number_restraints 0
_refine_ls_restrained_S_all 1.027
_refine_ls_R_factor_all 0.0561
_refine_ls_R_factor_gt 0.0524
_refine_ls_shift/su_max 0.002
_refine_ls_shift/su_mean 0.000
_refine_ls_structure_factor_coef Fsqd
_refine_ls_weighting_details 'w=1/[\s^2^(Fo^2^)+(0.0921P)^2^+3.1411P] where P=(Fo^2^+2Fc^2^)/3'
_refine_ls_weighting_scheme calc
_refine_ls_wR_factor_gt 0.1407
_refine_ls_wR_factor_ref 0.1450
_reflns_Friedel_coverage 0.000
_reflns_number_gt 7625
_reflns_number_total 8387
_reflns_threshold_expression 'I > 2\s(I)'
_cod_data_source_file d4sc00732h4.cif
_cod_data_source_block cu_jnm038
_cod_depositor_comments 'Adding full bibliography for 1571426--1571436.cif.'
_cod_database_code 1571436
_shelx_shelxl_version_number 2017/1
_chemical_oxdiff_formula ZnC41H40Cl4N4O6
_shelx_space_group_comment
;
The symmetry employed for this shelxl refinement is uniquely defined
by the following loop, which should always be used as a source of
symmetry information in preference to the above space-group names.
They are only intended as comments.
;
_shelx_estimated_absorpt_t_max 0.528
_shelx_estimated_absorpt_t_min 0.322
_reflns_odcompleteness_completeness 99.55
_reflns_odcompleteness_iscentric 1
_reflns_odcompleteness_theta 78.98
_olex2_refinement_description
;
1. Fixed Uiso
 At 1.2 times of:
  All C(H) groups, All C(H,H) groups
 At 1.5 times of:
  All C(H,H,H) groups, All O(H) groups
2.a Secondary CH2 refined with riding coordinates:
 C2(H2A,H2B), C16(H16A,H16B), C32(H32A,H32B), C33(H33A,H33B), C34(H34A,H34B),
 C38(H38A,H38B), C39(H39A,H39B), C40(H40A,H40B)
2.b Aromatic/amide H refined with riding coordinates:
 C3(H3), C4(H4), C5(H5A), C6(H6A), C11(H11), C12(H12), C13(H13), C18(H18),
 C19(H19), C20(H20), C21(H21), C25(H25), C26(H26), C27(H27), C29(H29), C30(H30),
  C31(H31), C35(H35), C36(H36), C37(H37)
2.c Idealised Me refined as rotating group:
 C41(H41A,H41B,H41C)
2.d Idealised tetrahedral OH refined as rotating group:
 O5(H5B)
;
_olex2_submission_special_instructions 'No special instructions were received'
_oxdiff_exptl_absorpt_empirical_details
;
Empirical correction (ABSPACK) includes:
- Absorption correction using spherical harmonics
- Frame scaling
- Detector area scaling
;
_oxdiff_exptl_absorpt_empirical_full_max 2.320
_oxdiff_exptl_absorpt_empirical_full_min 0.611

loop_
_space_group_symop_operation_xyz
'x, y, z'
'-x+1/2, y+1/2, -z+1/2'
'-x, -y, -z'
'x-1/2, -y-1/2, z-1/2'

loop_
_atom_site_label
_atom_site_type_symbol
_atom_site_fract_x
_atom_site_fract_y
_atom_site_fract_z
_atom_site_U_iso_or_equiv
_atom_site_adp_type
_atom_site_occupancy
_atom_site_site_symmetry_order
_atom_site_calc_flag
_atom_site_refinement_flags_posn
_atom_site_refinement_flags_adp
_atom_site_refinement_flags_occupancy
_atom_site_disorder_assembly
_atom_site_disorder_group
Zn1 Zn 0.74398(2) 0.31006(2) 0.75161(2) 0.02612(11) Uani 1 1 d . . . . .
Cl1 Cl 0.41780(5) 0.06936(5) 0.74785(4) 0.04635(18) Uani 1 1 d . . . . .
Cl2 Cl 0.29422(5) 0.22065(5) 0.49590(4) 0.04994(19) Uani 1 1 d . . . . .
Cl3 Cl 0.72425(4) 0.30079(4) 0.53697(3) 0.03849(16) Uani 1 1 d . . . . .
Cl4 Cl 1.05593(5) 0.21592(5) 0.46408(4) 0.04315(17) Uani 1 1 d . . . . .
O1 O 0.85090(12) 0.30251(12) 0.69626(9) 0.0330(4) Uani 1 1 d . . . . .
O2 O 0.92830(14) 0.29156(13) 0.80226(9) 0.0409(4) Uani 1 1 d . . . . .
O3 O 0.64620(11) 0.34488(11) 0.67644(8) 0.0311(3) Uani 1 1 d . . . . .
O4 O 0.53732(12) 0.31363(13) 0.74328(9) 0.0366(4) Uani 1 1 d . . . . .
N1 N 0.72730(14) 0.19109(13) 0.79965(10) 0.0289(4) Uani 1 1 d . . . . .
N2 N 0.66356(15) 0.08193(14) 0.85459(10) 0.0328(4) Uani 1 1 d . . . . .
N3 N 0.75735(13) 0.42518(13) 0.80858(10) 0.0290(4) Uani 1 1 d . . . . .
N4 N 0.82064(14) 0.55298(13) 0.85100(10) 0.0287(4) Uani 1 1 d . . . . .
N5 N 0.91836(15) 0.24609(14) 0.56752(11) 0.0327(4) Uani 1 1 d . . . . .
N6 N 0.39125(14) 0.22354(14) 0.64429(12) 0.0331(4) Uani 1 1 d . . . . .
C1 C 0.92504(17) 0.29352(16) 0.73775(13) 0.0323(5) Uani 1 1 d . . . . .
C2 C 1.01174(17) 0.28356(18) 0.70373(14) 0.0355(5) Uani 1 1 d . . . . .
H2A H 1.013440 0.332013 0.667912 0.043 Uiso 1 1 calc R . . . .
H2B H 1.065681 0.291693 0.739713 0.043 Uiso 1 1 calc R . . . .
C3 C 1.06548(19) 0.1196(2) 0.70566(14) 0.0414(6) Uani 1 1 d . . . . .
H3 H 1.096427 0.130376 0.751457 0.050 Uiso 1 1 calc R . . . .
C4 C 1.0699(2) 0.0338(2) 0.67609(16) 0.0473(7) Uani 1 1 d . . . . .
H4 H 1.104260 -0.013621 0.701096 0.057 Uiso 1 1 calc R . . . .
C5 C 1.0242(2) 0.01744(18) 0.60994(15) 0.0422(6) Uani 1 1 d . . . . .
H5A H 1.027079 -0.041476 0.589367 0.051 Uiso 1 1 calc R . . . .
C6 C 0.97391(18) 0.08663(18) 0.57331(14) 0.0363(5) Uani 1 1 d . . . . .
H6A H 0.941645 0.074423 0.528184 0.044 Uiso 1 1 calc R . . . .
C7 C 0.97046(16) 0.17389(17) 0.60231(13) 0.0313(5) Uani 1 1 d . . . . .
C8 C 1.01648(17) 0.19097(17) 0.66975(13) 0.0329(5) Uani 1 1 d . . . . .
C9 C 0.88411(17) 0.24571(16) 0.49645(12) 0.0319(5) Uani 1 1 d . . . . .
C10 C 0.79282(18) 0.27018(16) 0.47358(13) 0.0331(5) Uani 1 1 d . . . . .
C11 C 0.7555(2) 0.27240(18) 0.40335(14) 0.0395(6) Uani 1 1 d . . . . .
H11 H 0.693386 0.289401 0.390151 0.047 Uiso 1 1 calc R . . . .
C12 C 0.8108(2) 0.24922(19) 0.35273(14) 0.0440(6) Uani 1 1 d . . . . .
H12 H 0.785825 0.247682 0.304619 0.053 Uiso 1 1 calc R . . . .
C13 C 0.9021(2) 0.22843(19) 0.37236(14) 0.0414(6) Uani 1 1 d . . . . .
H13 H 0.940040 0.213596 0.337692 0.050 Uiso 1 1 calc R . . . .
C14 C 0.93848(18) 0.22923(17) 0.44290(14) 0.0357(5) Uani 1 1 d . . . . .
C15 C 0.56285(16) 0.34490(15) 0.68912(11) 0.0274(4) Uani 1 1 d . . . . .
C16 C 0.49618(16) 0.38413(18) 0.63036(13) 0.0332(5) Uani 1 1 d . . . . .
H16A H 0.516587 0.447005 0.620918 0.040 Uiso 1 1 calc R . . . .
H16B H 0.500789 0.347365 0.587725 0.040 Uiso 1 1 calc R . . . .
C17 C 0.39668(16) 0.38890(16) 0.64035(12) 0.0290(5) Uani 1 1 d . . . . .
C18 C 0.35282(17) 0.47305(17) 0.64186(13) 0.0347(5) Uani 1 1 d . . . . .
H18 H 0.387288 0.527803 0.640144 0.042 Uiso 1 1 calc R . . . .
C19 C 0.26011(19) 0.47867(19) 0.64582(15) 0.0422(6) Uani 1 1 d . . . . .
H19 H 0.231308 0.536817 0.646527 0.051 Uiso 1 1 calc R . . . .
C20 C 0.20952(19) 0.3997(2) 0.64874(16) 0.0441(6) Uani 1 1 d . . . . .
H20 H 0.145762 0.403540 0.651398 0.053 Uiso 1 1 calc R . . . .
C21 C 0.25132(18) 0.31461(18) 0.64781(15) 0.0375(6) Uani 1 1 d . . . . .
H21 H 0.216268 0.260262 0.649639 0.045 Uiso 1 1 calc R . . . .
C22 C 0.34484(16) 0.30922(16) 0.64417(13) 0.0297(5) Uani 1 1 d . . . . .
C23 C 0.34530(16) 0.14270(16) 0.62343(13) 0.0321(5) Uani 1 1 d . . . . .
C24 C 0.35102(18) 0.06435(17) 0.66568(14) 0.0354(5) Uani 1 1 d . . . . .
C25 C 0.3084(2) -0.01768(19) 0.64506(16) 0.0428(6) Uani 1 1 d . . . . .
H25 H 0.314377 -0.069344 0.675355 0.051 Uiso 1 1 calc R . . . .
C26 C 0.2569(2) -0.0231(2) 0.57972(17) 0.0475(7) Uani 1 1 d . . . . .
H26 H 0.225801 -0.078307 0.565375 0.057 Uiso 1 1 calc R . . . .
C27 C 0.2506(2) 0.0517(2) 0.53513(16) 0.0446(6) Uani 1 1 d . . . . .
H27 H 0.215397 0.047744 0.490160 0.054 Uiso 1 1 calc R . . . .
C28 C 0.29576(18) 0.13243(18) 0.55612(14) 0.0373(5) Uani 1 1 d . . . . .
C29 C 0.78968(18) 0.12064(17) 0.81412(13) 0.0349(5) Uani 1 1 d . . . . .
H29 H 0.850117 0.119920 0.802086 0.042 Uiso 1 1 calc R . . . .
C30 C 0.75085(19) 0.05279(18) 0.84820(14) 0.0372(6) Uani 1 1 d . . . . .
H30 H 0.778322 -0.003491 0.864389 0.045 Uiso 1 1 calc R . . . .
C31 C 0.65233(17) 0.16433(17) 0.82484(12) 0.0316(5) Uani 1 1 d . . . . .
H31 H 0.597629 0.199299 0.822080 0.038 Uiso 1 1 calc R . . . .
C32 C 0.59471(19) 0.0319(2) 0.88830(13) 0.0406(6) Uani 1 1 d . . . . .
H32A H 0.587206 -0.030155 0.867529 0.049 Uiso 1 1 calc R . . . .
H32B H 0.535278 0.063957 0.878175 0.049 Uiso 1 1 calc R . . . .
C33 C 0.61887(18) 0.02297(19) 0.96663(13) 0.0378(6) Uani 1 1 d . . . . .
H33A H 0.628013 0.084802 0.987535 0.045 Uiso 1 1 calc R . . . .
H33B H 0.677175 -0.011043 0.977000 0.045 Uiso 1 1 calc R . . . .
C34 C 0.54437(18) -0.02694(18) 1.00030(14) 0.0381(6) Uani 1 1 d . . . . .
H34A H 0.530463 -0.085578 0.975271 0.046 Uiso 1 1 calc R . . . .
H34B H 0.568573 -0.041695 1.049499 0.046 Uiso 1 1 calc R . . . .
C35 C 0.83435(16) 0.47283(16) 0.82078(12) 0.0301(5) Uani 1 1 d . . . . .
H35 H 0.891834 0.452520 0.809475 0.036 Uiso 1 1 calc R . . . .
C36 C 0.69120(17) 0.47854(18) 0.83256(12) 0.0338(5) Uani 1 1 d . . . . .
H36 H 0.628508 0.462525 0.830884 0.041 Uiso 1 1 calc R . . . .
C37 C 0.72968(18) 0.55756(18) 0.85896(13) 0.0350(5) Uani 1 1 d . . . . .
H37 H 0.699583 0.606537 0.879040 0.042 Uiso 1 1 calc R . . . .
C38 C 0.89244(17) 0.61933(16) 0.87563(13) 0.0320(5) Uani 1 1 d . . . . .
H38A H 0.866205 0.681855 0.872252 0.038 Uiso 1 1 calc R . . . .
H38B H 0.941082 0.616494 0.844812 0.038 Uiso 1 1 calc R . . . .
C39 C 0.93447(17) 0.60118(16) 0.95126(13) 0.0330(5) Uani 1 1 d . . . . .
H39A H 0.982347 0.647664 0.965115 0.040 Uiso 1 1 calc R . . . .
H39B H 0.886480 0.608600 0.982274 0.040 Uiso 1 1 calc R . . . .
C40 C 0.97644(17) 0.50640(16) 0.96263(12) 0.0325(5) Uani 1 1 d . . . . .
H40A H 1.021550 0.496982 0.929484 0.039 Uiso 1 1 calc R . . . .
H40B H 0.927870 0.459622 0.952487 0.039 Uiso 1 1 calc R . . . .
O5 O 0.53225(18) 0.3354(2) 0.37837(12) 0.0661(7) Uani 1 1 d . . . . .
H5B H 0.509191 0.286974 0.360144 0.099 Uiso 1 1 calc GR . . . .
C41 C 0.4998(2) 0.3504(3) 0.44233(16) 0.0571(8) Uani 1 1 d . . . . .
H41A H 0.434658 0.366227 0.433859 0.086 Uiso 1 1 calc GR . . . .
H41B H 0.533938 0.400896 0.467127 0.086 Uiso 1 1 calc GR . . . .
H41C H 0.507924 0.294732 0.470935 0.086 Uiso 1 1 calc GR . . . .
H5 H 0.8792(18) 0.2719(18) 0.5954(14) 0.024(6) Uiso 1 1 d . . . . .
H6 H 0.435(3) 0.221(2) 0.6826(19) 0.052(9) Uiso 1 1 d . . . . .

loop_
_atom_site_aniso_label
_atom_site_aniso_U_11
_atom_site_aniso_U_22
_atom_site_aniso_U_33
_atom_site_aniso_U_23
_atom_site_aniso_U_13
_atom_site_aniso_U_12
Zn1 0.02495(18) 0.02864(19) 0.02523(18) -0.00121(11) 0.00508(12) -0.00172(11)
Cl1 0.0488(4) 0.0496(4) 0.0393(3) 0.0065(3) 0.0009(3) -0.0078(3)
Cl2 0.0522(4) 0.0543(4) 0.0411(4) 0.0075(3) -0.0020(3) -0.0061(3)
Cl3 0.0342(3) 0.0439(3) 0.0385(3) 0.0010(2) 0.0087(2) 0.0024(2)
Cl4 0.0385(3) 0.0488(4) 0.0453(4) 0.0055(3) 0.0174(3) 0.0004(3)
O1 0.0293(9) 0.0417(9) 0.0286(8) -0.0009(7) 0.0060(7) -0.0008(7)
O2 0.0419(11) 0.0491(11) 0.0320(9) -0.0003(8) 0.0059(8) 0.0093(8)
O3 0.0252(8) 0.0355(9) 0.0325(8) -0.0013(7) 0.0036(6) -0.0023(7)
O4 0.0308(9) 0.0499(11) 0.0295(9) 0.0076(7) 0.0055(7) 0.0033(7)
N1 0.0302(10) 0.0307(10) 0.0264(9) -0.0010(7) 0.0062(8) -0.0001(7)
N2 0.0352(11) 0.0338(10) 0.0299(10) 0.0027(8) 0.0067(8) -0.0027(8)
N3 0.0282(10) 0.0333(10) 0.0253(9) -0.0030(7) 0.0029(7) 0.0006(8)
N4 0.0304(10) 0.0279(9) 0.0276(9) -0.0016(7) 0.0025(8) 0.0003(7)
N5 0.0337(11) 0.0348(11) 0.0306(10) -0.0009(8) 0.0083(8) 0.0037(8)
N6 0.0273(10) 0.0296(10) 0.0408(11) -0.0033(8) -0.0017(9) -0.0004(8)
C1 0.0327(13) 0.0285(11) 0.0366(13) -0.0023(9) 0.0075(10) 0.0004(9)
C2 0.0259(12) 0.0426(13) 0.0384(13) -0.0035(10) 0.0056(10) -0.0023(10)
C3 0.0356(14) 0.0532(16) 0.0355(13) 0.0026(11) 0.0056(10) 0.0102(12)
C4 0.0509(17) 0.0479(16) 0.0449(15) 0.0104(12) 0.0132(12) 0.0177(13)
C5 0.0528(16) 0.0341(13) 0.0430(14) 0.0029(11) 0.0189(12) 0.0082(11)
C6 0.0405(14) 0.0368(13) 0.0339(12) 0.0007(10) 0.0136(10) 0.0002(11)
C7 0.0287(12) 0.0347(12) 0.0324(12) 0.0055(9) 0.0113(9) 0.0003(9)
C8 0.0284(12) 0.0391(13) 0.0334(12) 0.0025(9) 0.0122(10) 0.0022(9)
C9 0.0371(13) 0.0282(11) 0.0317(12) 0.0025(9) 0.0094(10) -0.0018(9)
C10 0.0359(13) 0.0291(11) 0.0352(12) 0.0035(9) 0.0076(10) -0.0019(10)
C11 0.0417(15) 0.0371(13) 0.0392(14) 0.0056(10) 0.0031(11) -0.0010(11)
C12 0.0588(18) 0.0408(14) 0.0321(13) 0.0041(11) 0.0044(12) -0.0024(13)
C13 0.0549(17) 0.0384(14) 0.0335(13) 0.0027(10) 0.0159(12) -0.0020(12)
C14 0.0396(14) 0.0303(12) 0.0395(13) 0.0037(10) 0.0136(11) -0.0011(10)
C15 0.0275(11) 0.0268(11) 0.0277(11) -0.0049(8) 0.0029(8) -0.0035(9)
C16 0.0266(12) 0.0408(13) 0.0324(12) 0.0062(10) 0.0044(9) -0.0026(10)
C17 0.0261(11) 0.0336(12) 0.0270(10) 0.0021(9) 0.0025(8) -0.0027(9)
C18 0.0354(13) 0.0298(12) 0.0385(13) 0.0034(10) 0.0028(10) -0.0025(10)
C19 0.0399(14) 0.0339(13) 0.0535(16) 0.0011(11) 0.0084(12) 0.0078(11)
C20 0.0268(12) 0.0461(15) 0.0615(17) 0.0045(13) 0.0132(12) 0.0039(11)
C21 0.0280(12) 0.0352(13) 0.0504(15) 0.0016(11) 0.0092(11) -0.0043(10)
C22 0.0262(12) 0.0299(12) 0.0329(12) -0.0005(9) 0.0035(9) -0.0007(9)
C23 0.0256(11) 0.0316(12) 0.0396(13) -0.0042(10) 0.0063(9) -0.0002(9)
C24 0.0328(13) 0.0351(13) 0.0391(13) -0.0025(10) 0.0081(10) -0.0018(10)
C25 0.0420(15) 0.0341(13) 0.0529(16) 0.0004(11) 0.0090(12) -0.0051(11)
C26 0.0440(16) 0.0369(14) 0.0611(18) -0.0128(13) 0.0045(13) -0.0096(12)
C27 0.0407(15) 0.0464(15) 0.0453(15) -0.0123(12) 0.0001(12) -0.0038(12)
C28 0.0333(13) 0.0386(13) 0.0397(13) -0.0039(10) 0.0034(10) -0.0006(10)
C29 0.0325(13) 0.0364(12) 0.0362(12) 0.0039(10) 0.0060(10) 0.0048(10)
C30 0.0400(14) 0.0345(13) 0.0371(13) 0.0061(10) 0.0053(11) 0.0046(10)
C31 0.0323(12) 0.0347(12) 0.0289(11) -0.0014(9) 0.0082(9) 0.0000(10)
C32 0.0438(15) 0.0461(14) 0.0328(13) 0.0046(11) 0.0082(11) -0.0132(12)
C33 0.0401(14) 0.0414(14) 0.0329(12) 0.0094(10) 0.0083(10) 0.0015(11)
C34 0.0447(15) 0.0352(13) 0.0366(13) 0.0111(10) 0.0140(11) 0.0062(11)
C35 0.0278(11) 0.0295(11) 0.0327(11) -0.0030(9) 0.0030(9) 0.0010(9)
C36 0.0284(12) 0.0413(13) 0.0324(12) -0.0055(10) 0.0075(9) 0.0026(10)
C37 0.0316(13) 0.0398(13) 0.0340(12) -0.0062(10) 0.0057(10) 0.0049(10)
C38 0.0358(13) 0.0257(11) 0.0339(12) 0.0005(9) 0.0029(10) -0.0015(9)
C39 0.0345(13) 0.0296(12) 0.0337(12) -0.0033(9) 0.0002(10) -0.0017(9)
C40 0.0324(12) 0.0318(12) 0.0324(12) -0.0013(9) 0.0012(10) -0.0016(9)
O5 0.0678(16) 0.0856(18) 0.0461(12) -0.0118(12) 0.0122(11) -0.0367(14)
C41 0.0504(18) 0.079(2) 0.0405(15) 0.0112(15) 0.0010(13) -0.0098(16)

loop_
_atom_type_symbol
_atom_type_description
_atom_type_scat_dispersion_real
_atom_type_scat_dispersion_imag
_atom_type_scat_source
C C 0.0181 0.0091 'International Tables Vol C Tables 4.2.6.8 and 6.1.1.4'
H H 0.0000 0.0000 'International Tables Vol C Tables 4.2.6.8 and 6.1.1.4'
Cl Cl 0.3639 0.7018 'International Tables Vol C Tables 4.2.6.8 and 6.1.1.4'
N N 0.0311 0.0180 'International Tables Vol C Tables 4.2.6.8 and 6.1.1.4'
O O 0.0492 0.0322 'International Tables Vol C Tables 4.2.6.8 and 6.1.1.4'
Zn Zn -1.5491 0.6778 'International Tables Vol C Tables 4.2.6.8 and 6.1.1.4'

loop_
_geom_angle_atom_site_label_1
_geom_angle_atom_site_label_2
_geom_angle_atom_site_label_3
_geom_angle
_geom_angle_site_symmetry_1
_geom_angle_site_symmetry_3
_geom_angle_publ_flag
O3 Zn1 O1 100.02(7) . . ?
O3 Zn1 N1 116.18(8) . . ?
O3 Zn1 N3 101.24(8) . . ?
N1 Zn1 O1 110.43(8) . . ?
N1 Zn1 N3 119.06(8) . . ?
N3 Zn1 O1 107.90(8) . . ?
C1 O1 Zn1 109.95(15) . . ?
C15 O3 Zn1 119.14(14) . . ?
C29 N1 Zn1 128.31(17) . . ?
C31 N1 Zn1 125.87(17) . . ?
C31 N1 C29 105.8(2) . . ?
C30 N2 C32 126.5(2) . . ?
C31 N2 C30 107.8(2) . . ?
C31 N2 C32 125.7(2) . . ?
C35 N3 Zn1 123.88(16) . . ?
C35 N3 C36 105.8(2) . . ?
C36 N3 Zn1 129.52(17) . . ?
C35 N4 C37 107.4(2) . . ?
C35 N4 C38 125.1(2) . . ?
C37 N4 C38 127.4(2) . . ?
C7 N5 H5 111.8(16) . . ?
C9 N5 C7 124.3(2) . . ?
C9 N5 H5 113.6(16) . . ?
C22 N6 H6 109(2) . . ?
C23 N6 C22 121.8(2) . . ?
C23 N6 H6 117(2) . . ?
O1 C1 C2 116.3(2) . . ?
O2 C1 O1 123.3(2) . . ?
O2 C1 C2 120.5(2) . . ?
C1 C2 H2A 109.4 . . ?
C1 C2 H2B 109.4 . . ?
H2A C2 H2B 108.0 . . ?
C8 C2 C1 111.3(2) . . ?
C8 C2 H2A 109.4 . . ?
C8 C2 H2B 109.4 . . ?
C4 C3 H3 119.3 . . ?
C4 C3 C8 121.5(3) . . ?
C8 C3 H3 119.3 . . ?
C3 C4 H4 120.2 . . ?
C5 C4 C3 119.5(3) . . ?
C5 C4 H4 120.2 . . ?
C4 C5 H5A 119.8 . . ?
C4 C5 C6 120.3(3) . . ?
C6 C5 H5A 119.8 . . ?
C5 C6 H6A 119.8 . . ?
C5 C6 C7 120.5(3) . . ?
C7 C6 H6A 119.8 . . ?
C6 C7 N5 122.4(2) . . ?
C6 C7 C8 119.5(2) . . ?
C8 C7 N5 118.0(2) . . ?
C3 C8 C2 120.3(2) . . ?
C3 C8 C7 118.7(2) . . ?
C7 C8 C2 121.0(2) . . ?
N5 C9 C10 120.9(2) . . ?
N5 C9 C14 123.4(2) . . ?
C10 C9 C14 115.4(2) . . ?
C9 C10 Cl3 117.80(19) . . ?
C11 C10 Cl3 118.8(2) . . ?
C11 C10 C9 123.4(2) . . ?
C10 C11 H11 120.6 . . ?
C10 C11 C12 118.7(3) . . ?
C12 C11 H11 120.6 . . ?
C11 C12 H12 119.9 . . ?
C13 C12 C11 120.1(3) . . ?
C13 C12 H12 119.9 . . ?
C12 C13 H13 120.0 . . ?
C12 C13 C14 120.0(3) . . ?
C14 C13 H13 120.0 . . ?
C9 C14 Cl4 119.6(2) . . ?
C13 C14 Cl4 118.1(2) . . ?
C13 C14 C9 122.1(3) . . ?
O3 C15 C16 113.75(19) . . ?
O4 C15 O3 124.3(2) . . ?
O4 C15 C16 121.9(2) . . ?
C15 C16 H16A 107.8 . . ?
C15 C16 H16B 107.8 . . ?
H16A C16 H16B 107.1 . . ?
C17 C16 C15 118.1(2) . . ?
C17 C16 H16A 107.8 . . ?
C17 C16 H16B 107.8 . . ?
C18 C17 C16 120.5(2) . . ?
C18 C17 C22 118.3(2) . . ?
C22 C17 C16 121.1(2) . . ?
C17 C18 H18 119.3 . . ?
C19 C18 C17 121.3(2) . . ?
C19 C18 H18 119.3 . . ?
C18 C19 H19 120.1 . . ?
C20 C19 C18 119.8(2) . . ?
C20 C19 H19 120.1 . . ?
C19 C20 H20 119.9 . . ?
C19 C20 C21 120.3(2) . . ?
C21 C20 H20 119.9 . . ?
C20 C21 H21 120.1 . . ?
C20 C21 C22 119.7(2) . . ?
C22 C21 H21 120.1 . . ?
C17 C22 N6 117.6(2) . . ?
C21 C22 N6 121.9(2) . . ?
C21 C22 C17 120.5(2) . . ?
N6 C23 C24 122.4(2) . . ?
N6 C23 C28 121.9(2) . . ?
C24 C23 C28 115.5(2) . . ?
C23 C24 Cl1 118.30(19) . . ?
C25 C24 Cl1 118.3(2) . . ?
C25 C24 C23 123.3(3) . . ?
C24 C25 H25 120.5 . . ?
C26 C25 C24 118.9(3) . . ?
C26 C25 H25 120.5 . . ?
C25 C26 H26 119.9 . . ?
C25 C26 C27 120.2(3) . . ?
C27 C26 H26 119.9 . . ?
C26 C27 H27 120.0 . . ?
C26 C27 C28 120.0(3) . . ?
C28 C27 H27 120.0 . . ?
C23 C28 Cl2 119.7(2) . . ?
C27 C28 Cl2 118.3(2) . . ?
C27 C28 C23 121.9(3) . . ?
N1 C29 H29 125.4 . . ?
C30 C29 N1 109.2(2) . . ?
C30 C29 H29 125.4 . . ?
N2 C30 H30 127.0 . . ?
C29 C30 N2 106.1(2) . . ?
C29 C30 H30 127.0 . . ?
N1 C31 N2 111.2(2) . . ?
N1 C31 H31 124.4 . . ?
N2 C31 H31 124.4 . . ?
N2 C32 H32A 108.9 . . ?
N2 C32 H32B 108.9 . . ?
N2 C32 C33 113.5(2) . . ?
H32A C32 H32B 107.7 . . ?
C33 C32 H32A 108.9 . . ?
C33 C32 H32B 108.9 . . ?
C32 C33 H33A 109.2 . . ?
C32 C33 H33B 109.2 . . ?
C32 C33 C34 112.1(2) . . ?
H33A C33 H33B 107.9 . . ?
C34 C33 H33A 109.2 . . ?
C34 C33 H33B 109.2 . . ?
C33 C34 H34A 108.6 . . ?
C33 C34 H34B 108.6 . . ?
C34 C34 C33 114.5(3) 3_657 . ?
C34 C34 H34A 108.6 3_657 . ?
C34 C34 H34B 108.6 3_657 . ?
H34A C34 H34B 107.6 . . ?
N3 C35 N4 111.2(2) . . ?
N3 C35 H35 124.4 . . ?
N4 C35 H35 124.4 . . ?
N3 C36 H36 125.4 . . ?
C37 C36 N3 109.1(2) . . ?
C37 C36 H36 125.4 . . ?
N4 C37 H37 126.7 . . ?
C36 C37 N4 106.5(2) . . ?
C36 C37 H37 126.7 . . ?
N4 C38 H38A 109.2 . . ?
N4 C38 H38B 109.2 . . ?
N4 C38 C39 112.20(19) . . ?
H38A C38 H38B 107.9 . . ?
C39 C38 H38A 109.2 . . ?
C39 C38 H38B 109.2 . . ?
C38 C39 H39A 108.8 . . ?
C38 C39 H39B 108.8 . . ?
H39A C39 H39B 107.7 . . ?
C40 C39 C38 113.7(2) . . ?
C40 C39 H39A 108.8 . . ?
C40 C39 H39B 108.8 . . ?
C39 C40 C40 111.9(2) . 3_767 ?
C39 C40 H40A 109.2 . . ?
C39 C40 H40B 109.2 . . ?
C40 C40 H40A 109.2 3_767 . ?
C40 C40 H40B 109.2 3_767 . ?
H40A C40 H40B 107.9 . . ?
C41 O5 H5B 109.5 . . ?
O5 C41 H41A 109.5 . . ?
O5 C41 H41B 109.5 . . ?
O5 C41 H41C 109.5 . . ?
H41A C41 H41B 109.5 . . ?
H41A C41 H41C 109.5 . . ?
H41B C41 H41C 109.5 . . ?

loop_
_geom_bond_atom_site_label_1
_geom_bond_atom_site_label_2
_geom_bond_distance
_geom_bond_site_symmetry_2
_geom_bond_publ_flag
Zn1 O1 2.0187(17) . ?
Zn1 O3 1.9689(17) . ?
Zn1 N1 1.9976(19) . ?
Zn1 N3 2.0015(19) . ?
Cl1 C24 1.750(3) . ?
Cl2 C28 1.730(3) . ?
Cl3 C10 1.742(3) . ?
Cl4 C14 1.737(3) . ?
O1 C1 1.272(3) . ?
O2 C1 1.236(3) . ?
O3 C15 1.284(3) . ?
O4 C15 1.241(3) . ?
N1 C29 1.383(3) . ?
N1 C31 1.323(3) . ?
N2 C30 1.376(3) . ?
N2 C31 1.333(3) . ?
N2 C32 1.469(3) . ?
N3 C35 1.326(3) . ?
N3 C36 1.375(3) . ?
N4 C35 1.334(3) . ?
N4 C37 1.372(3) . ?
N4 C38 1.467(3) . ?
N5 C7 1.419(3) . ?
N5 C9 1.393(3) . ?
N5 H5 0.92(3) . ?
N6 C22 1.425(3) . ?
N6 C23 1.393(3) . ?
N6 H6 0.91(4) . ?
C1 C2 1.518(3) . ?
C2 H2A 0.9900 . ?
C2 H2B 0.9900 . ?
C2 C8 1.507(4) . ?
C3 H3 0.9500 . ?
C3 C4 1.381(4) . ?
C3 C8 1.397(4) . ?
C4 H4 0.9500 . ?
C4 C5 1.380(4) . ?
C5 H5A 0.9500 . ?
C5 C6 1.388(4) . ?
C6 H6A 0.9500 . ?
C6 C7 1.394(4) . ?
C7 C8 1.405(4) . ?
C9 C10 1.406(4) . ?
C9 C14 1.407(3) . ?
C10 C11 1.390(4) . ?
C11 H11 0.9500 . ?
C11 C12 1.393(4) . ?
C12 H12 0.9500 . ?
C12 C13 1.383(4) . ?
C13 H13 0.9500 . ?
C13 C14 1.391(4) . ?
C15 C16 1.509(3) . ?
C16 H16A 0.9900 . ?
C16 H16B 0.9900 . ?
C16 C17 1.506(3) . ?
C17 C18 1.390(3) . ?
C17 C22 1.399(3) . ?
C18 H18 0.9500 . ?
C18 C19 1.382(4) . ?
C19 H19 0.9500 . ?
C19 C20 1.378(4) . ?
C20 H20 0.9500 . ?
C20 C21 1.388(4) . ?
C21 H21 0.9500 . ?
C21 C22 1.392(4) . ?
C23 C24 1.399(4) . ?
C23 C28 1.408(4) . ?
C24 C25 1.386(4) . ?
C25 H25 0.9500 . ?
C25 C26 1.382(4) . ?
C26 H26 0.9500 . ?
C26 C27 1.384(4) . ?
C27 H27 0.9500 . ?
C27 C28 1.387(4) . ?
C29 H29 0.9500 . ?
C29 C30 1.356(4) . ?
C30 H30 0.9500 . ?
C31 H31 0.9500 . ?
C32 H32A 0.9900 . ?
C32 H32B 0.9900 . ?
C32 C33 1.507(3) . ?
C33 H33A 0.9900 . ?
C33 H33B 0.9900 . ?
C33 C34 1.531(3) . ?
C34 C34 1.526(5) 3_657 ?
C34 H34A 0.9900 . ?
C34 H34B 0.9900 . ?
C35 H35 0.9500 . ?
C36 H36 0.9500 . ?
C36 C37 1.354(4) . ?
C37 H37 0.9500 . ?
C38 H38A 0.9900 . ?
C38 H38B 0.9900 . ?
C38 C39 1.527(3) . ?
C39 H39A 0.9900 . ?
C39 H39B 0.9900 . ?
C39 C40 1.520(3) . ?
C40 C40 1.523(5) 3_767 ?
C40 H40A 0.9900 . ?
C40 H40B 0.9900 . ?
O5 H5B 0.8400 . ?
O5 C41 1.396(4) . ?
C41 H41A 0.9800 . ?
C41 H41B 0.9800 . ?
C41 H41C 0.9800 . ?
